data_4505839
loop_
_publ_author_name
'Fomulu, Shella L.'
'Hendi, Mukta S.'
'Davis, Raymond E.'
'Wheeler, Kraig A.'

_publ_section_title
;
 Structural Studies of Enantiomers, Racemates, and Quasiracemates.
 N-(2-Chlorobenzoyl)methylbenzylamine and
 N-(2-Bromobenzoyl)methylbenzylamine
;
_journal_issue 6
_journal_name_full 'Crystal Growth &amp; Design'
_journal_page_first 645
_journal_paper_doi 10.1021/cg025564o
_journal_volume 2
_journal_year 2002
_chemical_formula_sum 'C15 H14 Br N O'
_chemical_formula_weight 304.18
_chemical_name_systematic
; 
 (&#x00B1;)-N-(2-Bromobenzoyl)-?-methylbenzylamine, (&#x00B1;)-2
;
_space_group_IT_number 61
_symmetry_cell_setting orthorhombic
_symmetry_space_group_name_Hall '-P 2ac 2ab'
_symmetry_space_group_name_H-M 'P b c a'
_atom_sites_solution_hydrogens geom
_atom_sites_solution_primary direct
_atom_sites_solution_secondary difmap
_audit_creation_method SHELXL-97
_cell_angle_alpha 90.00
_cell_angle_beta 90.00
_cell_angle_gamma 90.00
_cell_formula_units_Z 8
_cell_length_a 9.4207(7)
_cell_length_b 16.3613(13)
_cell_length_c 18.3476(18)
_cell_measurement_temperature 298(2)
_cell_volume 2828.0(4)
_computing_cell_refinement 'Bruker XSCANS'
_computing_data_collection 'Bruker XSCANS'
_computing_data_reduction 'Bruker XSCANS'
_computing_molecular_graphics X-SEED
_computing_publication_material 'Bruker SHELXTL'
_computing_structure_refinement 'Bruker SHELXTL'
_computing_structure_solution 'Bruker SHELXTL'
_diffrn_ambient_temperature 298(2)
_diffrn_measured_fraction_theta_full 0.903
_diffrn_measured_fraction_theta_max 0.903
_diffrn_measurement_device_type 'siemens P4'
_diffrn_measurement_method '2\q/\q scans'
_diffrn_radiation_monochromator graphite
_diffrn_radiation_source 'fine-focus sealed tube'
_diffrn_radiation_type MoK\a
_diffrn_radiation_wavelength 0.71073
_diffrn_reflns_av_R_equivalents 0.0517
_diffrn_reflns_av_sigmaI/netI 0.1258
_diffrn_reflns_limit_h_max 9
_diffrn_reflns_limit_h_min -1
_diffrn_reflns_limit_k_max 1
_diffrn_reflns_limit_k_min -21
_diffrn_reflns_limit_l_max 1
_diffrn_reflns_limit_l_min -23
_diffrn_reflns_number 3727
_diffrn_reflns_theta_full 27.50
_diffrn_reflns_theta_max 27.50
_diffrn_reflns_theta_min 2.22
_diffrn_standards_interval_count 97
_diffrn_standards_number 3
_exptl_absorpt_coefficient_mu 2.895
_exptl_crystal_colour colorless
_exptl_crystal_density_diffrn 1.429
_exptl_crystal_density_method 'not measured'
_exptl_crystal_description 'transparent plates'
_exptl_crystal_F_000 1232
_exptl_crystal_size_max 0.64
_exptl_crystal_size_mid 0.28
_exptl_crystal_size_min 0.08
_refine_diff_density_max 0.243
_refine_diff_density_min -0.370
_refine_diff_density_rms 0.073
_refine_ls_extinction_method none
_refine_ls_goodness_of_fit_ref 0.953
_refine_ls_hydrogen_treatment mixed
_refine_ls_matrix_type full
_refine_ls_number_parameters 165
_refine_ls_number_reflns 2939
_refine_ls_number_restraints 0
_refine_ls_restrained_S_all 0.953
_refine_ls_R_factor_all 0.2033
_refine_ls_R_factor_gt 0.0610
_refine_ls_shift/su_max 0.000
_refine_ls_shift/su_mean 0.000
_refine_ls_structure_factor_coef Fsqd
_refine_ls_weighting_details 'calc w=1/[\s^2^(Fo^2^)+(0.0535P)^2^+0.0000P] where P=(Fo^2^+2Fc^2^)/3'
_refine_ls_weighting_scheme calc
_refine_ls_wR_factor_gt 0.1053
_refine_ls_wR_factor_ref 0.1456
_reflns_number_gt 1106
_reflns_number_total 2939
_reflns_threshold_expression >2sigma(I)
_cod_data_source_file cg025564o-2_s1.cif
_cod_data_source_block s:\structs\3-4\ap98\ap98
_cod_depositor_comments
;
The following automatic conversions were performed:

'_symmetry_cell_setting' value 'Orthorhombic' changed to
'orthorhombic' according to
/home/saulius/struct/CIF-dictionaries/cif_core.dic dictionary named
'cif_core.dic' version 2.4.1 from 2010-06-29.

Automatic conversion script
Id: cif_fix_values 1715 2011-07-08 13:25:40Z adriana 
;
_cod_original_sg_symbol_H-M Pbca
_cod_database_code 4505839

loop_
_symmetry_equiv_pos_as_xyz
'x, y, z'
'-x+1/2, -y, z+1/2'
'x+1/2, -y+1/2, -z'
'-x, y+1/2, -z+1/2'
'-x, -y, -z'
'x-1/2, y, -z-1/2'
'-x-1/2, y-1/2, z'
'x, -y-1/2, z-1/2'

loop_
_atom_site_label
_atom_site_type_symbol
_atom_site_fract_x
_atom_site_fract_y
_atom_site_fract_z
_atom_site_U_iso_or_equiv
_atom_site_adp_type
_atom_site_occupancy
_atom_site_symmetry_multiplicity
_atom_site_calc_flag
_atom_site_refinement_flags
Br Br 0.36336(7) 0.03292(5) 0.43070(4) 0.1012(4) Uani 1 1 d .
N N 0.2759(4) 0.1310(2) 0.2290(2) 0.0443(11) Uani 1 1 d .
HN H 0.1859 0.1398 0.2278 0.053 Uiso 1 1 calc R
O O 0.4759(4) 0.1406(3) 0.29525(18) 0.0688(12) Uani 1 1 d .
C10 C 0.3614(6) 0.0082(3) 0.1659(3) 0.0451(13) Uani 1 1 d .
C7 C 0.3455(6) 0.1456(3) 0.2904(3) 0.0432(13) Uani 1 1 d .
C8 C 0.3458(6) 0.1005(3) 0.1632(3) 0.0435(13) Uani 1 1 d .
H8 H 0.4412 0.1243 0.1614 0.052 Uiso 1 1 calc R
C4 C 0.2575(5) 0.1724(3) 0.3533(3) 0.0402(13) Uani 1 1 d .
C13 C 0.3968(9) -0.1600(4) 0.1679(3) 0.072(2) Uani 1 1 d .
H13 H 0.4087 -0.2164 0.1689 0.086 Uiso 1 1 calc R
C3 C 0.1749(6) 0.2419(4) 0.3490(3) 0.0558(15) Uani 1 1 d .
H3 H 0.1721 0.2711 0.3055 0.067 Uiso 1 1 calc R
C11 C 0.2490(6) -0.0427(4) 0.1798(3) 0.0600(16) Uani 1 1 d .
H11 H 0.1597 -0.0205 0.1887 0.072 Uiso 1 1 calc R
C9 C 0.2665(6) 0.1276(3) 0.0956(2) 0.0585(16) Uani 1 1 d .
H9A H 0.1699 0.1093 0.0983 0.088 Uiso 1 1 calc R
H9B H 0.3110 0.1045 0.0532 0.088 Uiso 1 1 calc R
H9C H 0.2686 0.1862 0.0923 0.088 Uiso 1 1 calc R
C5 C 0.2582(6) 0.1306(3) 0.4188(3) 0.0562(15) Uani 1 1 d .
C15 C 0.4905(7) -0.0269(4) 0.1534(3) 0.0610(16) Uani 1 1 d .
H15 H 0.5685 0.0065 0.1445 0.073 Uiso 1 1 calc R
C6 C 0.1782(7) 0.1551(5) 0.4775(3) 0.082(2) Uani 1 1 d .
H6 H 0.1782 0.1247 0.5204 0.098 Uiso 1 1 calc R
C14 C 0.5086(7) -0.1109(4) 0.1536(3) 0.076(2) Uani 1 1 d .
H14 H 0.5972 -0.1334 0.1438 0.091 Uiso 1 1 calc R
C12 C 0.2669(9) -0.1270(4) 0.1810(3) 0.075(2) Uani 1 1 d .
H12 H 0.1899 -0.1609 0.1906 0.090 Uiso 1 1 calc R
C2 C 0.0957(6) 0.2692(4) 0.4082(4) 0.0717(19) Uani 1 1 d .
H2 H 0.0420 0.3167 0.4047 0.086 Uiso 1 1 calc R
C1 C 0.0982(7) 0.2251(5) 0.4719(4) 0.084(2) Uani 1 1 d .
H1 H 0.0451 0.2428 0.5117 0.100 Uiso 1 1 calc R

loop_
_atom_site_aniso_label
_atom_site_aniso_U_11
_atom_site_aniso_U_22
_atom_site_aniso_U_33
_atom_site_aniso_U_23
_atom_site_aniso_U_13
_atom_site_aniso_U_12
Br 0.0788(5) 0.1145(7) 0.1103(6) 0.0629(5) -0.0006(5) 0.0172(5)
N 0.029(3) 0.060(3) 0.044(3) 0.000(2) 0.002(2) 0.011(2)
O 0.031(2) 0.117(4) 0.058(2) 0.006(2) -0.006(2) -0.001(2)
C10 0.046(3) 0.049(4) 0.040(3) 0.003(2) -0.002(3) -0.003(3)
C7 0.035(4) 0.049(3) 0.046(3) 0.013(3) -0.005(3) 0.000(3)
C8 0.037(3) 0.041(3) 0.053(3) 0.006(3) 0.007(3) 0.002(3)
C4 0.033(3) 0.050(3) 0.038(3) 0.003(3) -0.005(3) -0.009(3)
C13 0.113(7) 0.047(4) 0.056(4) 0.000(3) -0.011(4) 0.004(5)
C3 0.054(4) 0.060(4) 0.053(4) -0.001(3) -0.004(3) -0.012(3)
C11 0.048(4) 0.066(4) 0.066(4) 0.005(3) 0.010(3) -0.008(4)
C9 0.073(4) 0.058(4) 0.045(3) 0.008(3) -0.001(3) 0.006(3)
C5 0.046(3) 0.071(4) 0.052(4) -0.002(3) -0.001(3) -0.008(3)
C15 0.059(4) 0.049(4) 0.074(4) -0.001(3) -0.005(4) -0.002(3)
C6 0.074(5) 0.129(7) 0.044(4) 0.006(4) -0.009(4) -0.010(5)
C14 0.070(5) 0.071(5) 0.085(5) -0.011(4) -0.014(4) 0.023(4)
C12 0.108(7) 0.060(5) 0.056(4) 0.002(3) 0.002(4) -0.032(5)
C2 0.064(5) 0.064(4) 0.087(5) -0.023(4) -0.005(4) 0.002(4)
C1 0.090(6) 0.110(6) 0.051(4) -0.029(4) 0.001(4) -0.004(5)

loop_
_atom_type_symbol
_atom_type_description
_atom_type_scat_dispersion_real
_atom_type_scat_dispersion_imag
_atom_type_scat_source
C C 0.0033 0.0016 'International Tables Vol C Tables 4.2.6.8 and 6.1.1.4'
H H 0.0000 0.0000 'International Tables Vol C Tables 4.2.6.8 and 6.1.1.4'
N N 0.0061 0.0033 'International Tables Vol C Tables 4.2.6.8 and 6.1.1.4'
O O 0.0106 0.0060 'International Tables Vol C Tables 4.2.6.8 and 6.1.1.4'
Br Br -0.2901 2.4595 'International Tables Vol C Tables 4.2.6.8 and 6.1.1.4'

loop_
_geom_angle_atom_site_label_1
_geom_angle_atom_site_label_2
_geom_angle_atom_site_label_3
_geom_angle
C7 N C8 122.7(4)
C15 C10 C11 117.7(5)
C15 C10 C8 120.0(5)
C11 C10 C8 122.4(5)
O C7 N 122.9(5)
O C7 C4 121.2(5)
N C7 C4 115.9(4)
N C8 C9 110.8(4)
N C8 C10 110.8(4)
C9 C8 C10 111.4(4)
C3 C4 C5 117.4(5)
C3 C4 C7 120.9(5)
C5 C4 C7 121.7(5)
C14 C13 C12 120.0(6)
C4 C3 C2 121.5(5)
C10 C11 C12 120.8(6)
C6 C5 C4 122.3(6)
C6 C5 Br 116.2(5)
C4 C5 Br 121.4(4)
C10 C15 C14 121.8(6)
C5 C6 C1 119.0(6)
C13 C14 C15 119.7(6)
C13 C12 C11 120.1(6)
C1 C2 C3 119.1(6)
C2 C1 C6 120.7(6)

loop_
_geom_bond_atom_site_label_1
_geom_bond_atom_site_label_2
_geom_bond_distance
Br C5 1.893(6)
N C7 1.325(6)
N C8 1.462(5)
O C7 1.234(6)
C10 C15 1.365(7)
C10 C11 1.371(7)
C10 C8 1.519(7)
C7 C4 1.488(7)
C8 C9 1.515(6)
C4 C3 1.380(7)
C4 C5 1.382(6)
C13 C14 1.350(8)
C13 C12 1.358(8)
C3 C2 1.392(7)
C11 C12 1.391(7)
C5 C6 1.374(8)
C15 C14 1.385(7)
C6 C1 1.376(8)
C2 C1 1.374(9)
